data_7716160
loop_
_publ_author_name
'Biskup, David'
'Schnakenburg, Gregor'
'Espinosa Ferao, Arturo'
'Streubel, Rainer'

_publ_section_title
;
 A metal and a metalloid Lewis acid bridged by a
 &#x3bc;<sub>2</sub>-phosphinidene.
;
_journal_issue 23
_journal_name_full 'Dalton transactions (Cambridge, England : 2003)'
_journal_page_first 9670
_journal_page_last 9674
_journal_paper_doi 10.1039/d4dt01276c
_journal_volume 53
_journal_year 2024
_chemical_formula_moiety 'C28 H24 B N2 O5 P W, C4 H8 O'
_chemical_formula_sum 'C32 H32 B N2 O6 P W'
_chemical_formula_weight 766.22
_chemical_name_systematic DB-636
_space_group_crystal_system triclinic
_space_group_IT_number 2
_space_group_name_Hall '-P 1'
_space_group_name_H-M_alt 'P -1'
_atom_sites_solution_hydrogens mixed
_atom_sites_solution_primary dual
_audit_creation_date 2023-03-10
_audit_creation_method
;
Olex2 1.2
(compiled 2018.05.29 svn.r3508 for OlexSys, GUI svn.r5506)
;
_audit_update_record
;
2023-12-19 deposited with the CCDC.	2024-05-24 downloaded from the CCDC.
;
_cell_angle_alpha 86.357(2)
_cell_angle_beta 80.306(2)
_cell_angle_gamma 85.980(2)
_cell_formula_units_Z 2
_cell_length_a 9.5360(6)
_cell_length_b 12.7052(8)
_cell_length_c 13.0180(7)
_cell_measurement_reflns_used 9247
_cell_measurement_temperature 100
_cell_measurement_theta_max 31.005
_cell_measurement_theta_min 2.623
_cell_volume 1548.72(16)
_computing_cell_refinement 'SAINT V8.40B (?, 2016)'
_computing_data_reduction 'SAINT V8.40B (?, 2016)'
_computing_molecular_graphics 'Olex2 (Dolomanov et al., 2009)'
_computing_publication_material 'Olex2 (Dolomanov et al., 2009)'
_computing_structure_refinement 'XL (Sheldrick, 2008)'
_computing_structure_solution 'XT (Sheldrick, 2015)'
_diffrn_ambient_temperature 100.0
_diffrn_detector 'Bruker Photon100 detector'
_diffrn_detector_area_resol_mean 7.9
_diffrn_detector_type 'CMOS area detector'
_diffrn_measured_fraction_theta_full 0.985
_diffrn_measured_fraction_theta_max 0.989
_diffrn_measurement_device 'three-circle diffractometer'
_diffrn_measurement_device_type 'Bruker D8 Venture'
_diffrn_measurement_method '\w and \f scans'
_diffrn_radiation_monochromator 'mirror optics'
_diffrn_radiation_probe x-ray
_diffrn_radiation_type MoK\a
_diffrn_radiation_wavelength 0.71073
_diffrn_reflns_av_R_equivalents 0.0381
_diffrn_reflns_av_unetI/netI 0.0296
_diffrn_reflns_Laue_measured_fraction_full 0.985
_diffrn_reflns_Laue_measured_fraction_max 0.989
_diffrn_reflns_limit_h_max 12
_diffrn_reflns_limit_h_min -12
_diffrn_reflns_limit_k_max 16
_diffrn_reflns_limit_k_min -16
_diffrn_reflns_limit_l_max 17
_diffrn_reflns_limit_l_min -17
_diffrn_reflns_number 50193
_diffrn_reflns_point_group_measured_fraction_full 0.985
_diffrn_reflns_point_group_measured_fraction_max 0.989
_diffrn_reflns_theta_full 25.242
_diffrn_reflns_theta_max 27.999
_diffrn_reflns_theta_min 2.171
_diffrn_source 'microfocus sealed X-ray tube'
_diffrn_source_type 'Incoatec I\ms'
_exptl_absorpt_coefficient_mu 3.828
_exptl_absorpt_correction_T_max 0.7461
_exptl_absorpt_correction_T_min 0.4882
_exptl_absorpt_correction_type multi-scan
_exptl_absorpt_process_details
'SADABS-2016/2 (Bruker,2016/2) was used for absorption correction. wR2(int) was 0.1152 before and 0.0463 after correction. The Ratio of minimum to maximum transmission is 0.6543. The \l/2 correction factor is Not present.'
_exptl_crystal_colour 'clear yellow'
_exptl_crystal_colour_lustre clear
_exptl_crystal_colour_primary yellow
_exptl_crystal_density_diffrn 1.643
_exptl_crystal_description block
_exptl_crystal_F_000 760
_exptl_crystal_size_max 0.4
_exptl_crystal_size_mid 0.28
_exptl_crystal_size_min 0.24
_refine_diff_density_max 0.627
_refine_diff_density_min -1.048
_refine_diff_density_rms 0.084
_refine_ls_extinction_method none
_refine_ls_goodness_of_fit_ref 1.050
_refine_ls_hydrogen_treatment mixed
_refine_ls_matrix_type full
_refine_ls_number_parameters 398
_refine_ls_number_reflns 7393
_refine_ls_number_restraints 0
_refine_ls_restrained_S_all 1.050
_refine_ls_R_factor_all 0.0159
_refine_ls_R_factor_gt 0.0154
_refine_ls_shift/su_max 0.002
_refine_ls_shift/su_mean 0.000
_refine_ls_structure_factor_coef Fsqd
_refine_ls_weighting_details 'w=1/[\s^2^(Fo^2^)+(0.0037P)^2^+1.0790P] where P=(Fo^2^+2Fc^2^)/3'
_refine_ls_weighting_scheme calc
_refine_ls_wR_factor_gt 0.0359
_refine_ls_wR_factor_ref 0.0361
_reflns_Friedel_coverage 0.000
_reflns_number_gt 7256
_reflns_number_total 7393
_reflns_threshold_expression 'I > 2\s(I)'
_cod_data_source_file d4dt01276c2.cif
_cod_data_source_block 6
_cod_depositor_comments 'Adding full bibliography for 7716159--7716160.cif.'
_cod_original_cell_volume 1548.73(16)
_cod_database_code 7716160
_shelx_shelxl_version_number 2017/1
_shelx_space_group_comment
;
The symmetry employed for this shelxl refinement is uniquely defined
by the following loop, which should always be used as a source of
symmetry information in preference to the above space-group names.
They are only intended as comments.
;
_shelx_estimated_absorpt_t_max 0.460
_shelx_estimated_absorpt_t_min 0.310
_olex2_refinement_description
;
1. Fixed Uiso
 At 1.2 times of:
  All B(H,H) groups, All C(H) groups, All C(H,H) groups, All P(H) groups
 At 1.5 times of:
  All C(H,H,H) groups
2.a Secondary CH2 refined with riding coordinates:
 C29(H29A,H29B), C30(H30A,H30B), C31(H31A,H31B), C32(H32A,H32B)
2.b Aromatic/amide H refined with riding coordinates:
 C1(H1), C2(H2), C3(H3), C7(H7), C8(H8), C9(H9), C10(H10), C11(H11), C13(H13),
 C14(H14), C15(H15), C16(H16), C17(H17), C19(H19), C20(H20), C21(H21), C22(H22),
  C23(H23)
2.c Idealised Me refined as rotating group:
 C4(H4A,H4B,H4C)
;
_olex2_submission_special_instructions 'No special instructions were received'

loop_
_space_group_symop_operation_xyz
'x, y, z'
'-x, -y, -z'

loop_
_atom_site_label
_atom_site_type_symbol
_atom_site_fract_x
_atom_site_fract_y
_atom_site_fract_z
_atom_site_U_iso_or_equiv
_atom_site_adp_type
_atom_site_occupancy
_atom_site_site_symmetry_order
_atom_site_calc_flag
_atom_site_refinement_flags_posn
_atom_site_refinement_flags_adp
_atom_site_refinement_flags_occupancy
_atom_site_disorder_assembly
_atom_site_disorder_group
W W 0.20008(2) 0.35963(2) 0.89398(2) 0.01364(3) Uani 1 1 d . . . . .
P P 0.20114(4) 0.34165(3) 0.69871(3) 0.01136(6) Uani 1 1 d . . . . .
H H 0.070(2) 0.3660(15) 0.6862(15) 0.014 Uiso 1 1 d R . . . .
O1 O 0.18460(14) 0.40784(12) 1.12962(10) 0.0305(3) Uani 1 1 d . . . . .
O2 O -0.13354(13) 0.33149(12) 0.93025(11) 0.0290(3) Uani 1 1 d . . . . .
O3 O 0.23854(14) 0.11501(10) 0.95992(10) 0.0242(2) Uani 1 1 d . . . . .
O4 O 0.53646(13) 0.37242(12) 0.87104(10) 0.0292(3) Uani 1 1 d . . . . .
O5 O 0.14534(14) 0.60585(10) 0.83856(10) 0.0261(2) Uani 1 1 d . . . . .
N1 N 0.43752(13) 0.48090(9) 0.63466(9) 0.0128(2) Uani 1 1 d . . . . .
N2 N 0.65580(13) 0.47452(10) 0.66460(9) 0.0137(2) Uani 1 1 d . . . . .
C1 C 0.56120(15) 0.42475(11) 0.62398(11) 0.0136(2) Uani 1 1 d . . . . .
H1 H 0.579619 0.358872 0.592123 0.016 Uiso 1 1 calc R . . . .
C2 C 0.59173(16) 0.56824(11) 0.70141(11) 0.0155(3) Uani 1 1 d . . . . .
H2 H 0.634290 0.619994 0.733601 0.019 Uiso 1 1 calc R . . . .
C3 C 0.45574(16) 0.57210(11) 0.68262(11) 0.0150(3) Uani 1 1 d . . . . .
H3 H 0.385236 0.627707 0.699426 0.018 Uiso 1 1 calc R . . . .
C4 C 0.80242(16) 0.43555(13) 0.66778(13) 0.0203(3) Uani 1 1 d . . . . .
H4A H 0.818900 0.365387 0.639214 0.030 Uiso 1 1 calc GR . . . .
H4B H 0.819347 0.430881 0.740171 0.030 Uiso 1 1 calc GR . . . .
H4C H 0.867660 0.484151 0.626100 0.030 Uiso 1 1 calc GR . . . .
C5 C 0.22817(14) 0.20844(11) 0.63438(10) 0.0119(2) Uani 1 1 d . . . . .
C6 C 0.39091(15) 0.18926(10) 0.60743(11) 0.0124(2) Uani 1 1 d . . . . .
C7 C 0.46365(16) 0.19519(11) 0.50486(11) 0.0154(3) Uani 1 1 d . . . . .
H7 H 0.411474 0.209897 0.449014 0.018 Uiso 1 1 calc R . . . .
C8 C 0.61192(16) 0.17981(12) 0.48321(12) 0.0184(3) Uani 1 1 d . . . . .
H8 H 0.659251 0.183674 0.412883 0.022 Uiso 1 1 calc R . . . .
C9 C 0.69080(16) 0.15895(12) 0.56333(13) 0.0189(3) Uani 1 1 d . . . . .
H9 H 0.791609 0.148288 0.548340 0.023 Uiso 1 1 calc R . . . .
C10 C 0.61990(16) 0.15387(11) 0.66617(13) 0.0177(3) Uani 1 1 d . . . . .
H10 H 0.672680 0.139660 0.721739 0.021 Uiso 1 1 calc R . . . .
C11 C 0.47234(15) 0.16949(11) 0.68780(11) 0.0148(3) Uani 1 1 d . . . . .
H11 H 0.425671 0.166751 0.758313 0.018 Uiso 1 1 calc R . . . .
C12 C 0.15668(15) 0.20992(11) 0.53589(11) 0.0129(2) Uani 1 1 d . . . . .
C13 C 0.14942(17) 0.11356(12) 0.49081(12) 0.0169(3) Uani 1 1 d . . . . .
H13 H 0.187758 0.050536 0.521556 0.020 Uiso 1 1 calc R . . . .
C14 C 0.08748(18) 0.10811(13) 0.40227(12) 0.0200(3) Uani 1 1 d . . . . .
H14 H 0.084537 0.041900 0.372886 0.024 Uiso 1 1 calc R . . . .
C15 C 0.02977(17) 0.19923(13) 0.35650(12) 0.0198(3) Uani 1 1 d . . . . .
H15 H -0.012930 0.195719 0.296023 0.024 Uiso 1 1 calc R . . . .
C16 C 0.03523(16) 0.29505(13) 0.39998(12) 0.0186(3) Uani 1 1 d . . . . .
H16 H -0.004167 0.357667 0.369242 0.022 Uiso 1 1 calc R . . . .
C17 C 0.09822(15) 0.30050(12) 0.48878(11) 0.0155(3) Uani 1 1 d . . . . .
H17 H 0.101298 0.366997 0.517571 0.019 Uiso 1 1 calc R . . . .
C18 C 0.15915(15) 0.12239(11) 0.71114(11) 0.0141(3) Uani 1 1 d . . . . .
C19 C 0.01940(16) 0.14049(13) 0.76318(12) 0.0178(3) Uani 1 1 d . . . . .
H19 H -0.030877 0.206180 0.751372 0.021 Uiso 1 1 calc R . . . .
C20 C -0.04714(18) 0.06363(14) 0.83206(13) 0.0232(3) Uani 1 1 d . . . . .
H20 H -0.141324 0.077734 0.867802 0.028 Uiso 1 1 calc R . . . .
C21 C 0.02418(19) -0.03359(14) 0.84847(13) 0.0240(3) Uani 1 1 d . . . . .
H21 H -0.020166 -0.085495 0.896521 0.029 Uiso 1 1 calc R . . . .
C22 C 0.16022(18) -0.05435(13) 0.79439(12) 0.0206(3) Uani 1 1 d . . . . .
H22 H 0.208113 -0.121507 0.803760 0.025 Uiso 1 1 calc R . . . .
C23 C 0.22744(16) 0.02298(12) 0.72609(11) 0.0162(3) Uani 1 1 d . . . . .
H23 H 0.320773 0.007794 0.689346 0.019 Uiso 1 1 calc R . . . .
C24 C 0.18966(17) 0.39019(14) 1.04355(12) 0.0207(3) Uani 1 1 d . . . . .
C25 C -0.01498(17) 0.34273(13) 0.91730(12) 0.0190(3) Uani 1 1 d . . . . .
C26 C 0.22554(16) 0.20242(13) 0.93309(11) 0.0181(3) Uani 1 1 d . . . . .
C27 C 0.41671(17) 0.36976(13) 0.87504(11) 0.0184(3) Uani 1 1 d . . . . .
C28 C 0.16697(16) 0.51785(13) 0.85750(12) 0.0183(3) Uani 1 1 d . . . . .
B B 0.30037(17) 0.44762(12) 0.59807(12) 0.0139(3) Uani 1 1 d . . . . .
HA H 0.224(2) 0.5202(16) 0.6000(16) 0.017 Uiso 1 1 d R . . . .
HB H 0.332(2) 0.4141(16) 0.5236(16) 0.017 Uiso 1 1 d R . . . .
O6 O 0.47038(15) 0.78766(10) 0.78408(9) 0.0259(2) Uani 1 1 d . . . . .
C29 C 0.4410(2) 0.75378(14) 0.89186(13) 0.0255(3) Uani 1 1 d . . . . .
H29A H 0.516923 0.702272 0.910108 0.031 Uiso 1 1 calc R . . . .
H29B H 0.348637 0.720322 0.908053 0.031 Uiso 1 1 calc R . . . .
C30 C 0.43612(19) 0.85406(13) 0.95209(13) 0.0228(3) Uani 1 1 d . . . . .
H30A H 0.478894 0.839666 1.016155 0.027 Uiso 1 1 calc R . . . .
H30B H 0.336911 0.883441 0.971492 0.027 Uiso 1 1 calc R . . . .
C31 C 0.52476(19) 0.93014(13) 0.87427(13) 0.0236(3) Uani 1 1 d . . . . .
H31A H 0.465997 0.994020 0.856813 0.028 Uiso 1 1 calc R . . . .
H31B H 0.607485 0.951801 0.902948 0.028 Uiso 1 1 calc R . . . .
C32 C 0.5731(2) 0.86494(15) 0.77892(14) 0.0286(4) Uani 1 1 d . . . . .
H32A H 0.576080 0.910248 0.713932 0.034 Uiso 1 1 calc R . . . .
H32B H 0.669127 0.830570 0.780714 0.034 Uiso 1 1 calc R . . . .

loop_
_atom_site_aniso_label
_atom_site_aniso_U_11
_atom_site_aniso_U_22
_atom_site_aniso_U_33
_atom_site_aniso_U_23
_atom_site_aniso_U_13
_atom_site_aniso_U_12
W 0.01117(3) 0.02045(4) 0.00931(3) -0.00400(2) -0.00083(2) -0.00023(2)
P 0.00936(15) 0.01445(15) 0.01024(15) -0.00338(12) -0.00137(11) 0.00142(12)
O1 0.0283(6) 0.0487(8) 0.0160(6) -0.0111(5) -0.0055(5) 0.0008(6)
O2 0.0160(6) 0.0434(7) 0.0277(6) -0.0101(5) -0.0001(5) -0.0023(5)
O3 0.0250(6) 0.0261(6) 0.0213(6) 0.0020(5) -0.0039(5) -0.0023(5)
O4 0.0180(6) 0.0445(8) 0.0247(6) 0.0112(5) -0.0055(5) -0.0055(5)
O5 0.0244(6) 0.0231(6) 0.0286(6) -0.0068(5) 0.0021(5) 0.0021(5)
N1 0.0140(5) 0.0124(5) 0.0120(5) -0.0017(4) -0.0019(4) 0.0004(4)
N2 0.0132(5) 0.0150(5) 0.0127(5) -0.0008(4) -0.0020(4) 0.0006(4)
C1 0.0145(6) 0.0129(6) 0.0130(6) -0.0003(5) -0.0015(5) -0.0001(5)
C2 0.0179(7) 0.0153(6) 0.0135(6) -0.0033(5) -0.0023(5) -0.0004(5)
C3 0.0171(7) 0.0131(6) 0.0145(6) -0.0034(5) -0.0019(5) 0.0010(5)
C4 0.0136(7) 0.0224(7) 0.0254(8) -0.0022(6) -0.0057(6) 0.0019(5)
C5 0.0107(6) 0.0139(6) 0.0108(6) -0.0016(5) -0.0011(5) 0.0003(5)
C6 0.0114(6) 0.0101(6) 0.0147(6) -0.0014(5) 0.0005(5) 0.0010(5)
C7 0.0160(7) 0.0140(6) 0.0151(6) -0.0031(5) 0.0006(5) 0.0003(5)
C8 0.0173(7) 0.0163(7) 0.0189(7) -0.0045(5) 0.0055(5) -0.0001(5)
C9 0.0123(6) 0.0133(6) 0.0288(8) -0.0021(5) 0.0020(6) 0.0021(5)
C10 0.0145(7) 0.0132(6) 0.0252(7) 0.0019(5) -0.0047(5) 0.0008(5)
C11 0.0143(6) 0.0136(6) 0.0156(6) 0.0004(5) -0.0009(5) -0.0003(5)
C12 0.0107(6) 0.0174(6) 0.0104(6) -0.0026(5) -0.0004(5) -0.0014(5)
C13 0.0197(7) 0.0161(6) 0.0146(6) -0.0023(5) -0.0013(5) -0.0016(5)
C14 0.0247(8) 0.0201(7) 0.0163(7) -0.0052(5) -0.0028(6) -0.0061(6)
C15 0.0192(7) 0.0270(8) 0.0150(6) -0.0040(6) -0.0055(5) -0.0041(6)
C16 0.0179(7) 0.0217(7) 0.0172(7) -0.0015(5) -0.0067(5) 0.0006(5)
C17 0.0147(6) 0.0173(7) 0.0152(6) -0.0044(5) -0.0034(5) 0.0008(5)
C18 0.0143(6) 0.0176(6) 0.0109(6) -0.0016(5) -0.0022(5) -0.0040(5)
C19 0.0146(7) 0.0236(7) 0.0151(6) -0.0040(5) 0.0000(5) -0.0038(5)
C20 0.0192(7) 0.0329(9) 0.0172(7) -0.0044(6) 0.0023(6) -0.0102(6)
C21 0.0283(8) 0.0281(8) 0.0166(7) 0.0021(6) -0.0020(6) -0.0150(7)
C22 0.0253(8) 0.0200(7) 0.0185(7) 0.0026(6) -0.0076(6) -0.0080(6)
C23 0.0164(7) 0.0177(7) 0.0150(6) -0.0011(5) -0.0030(5) -0.0038(5)
C24 0.0160(7) 0.0305(8) 0.0158(7) -0.0051(6) -0.0021(5) -0.0005(6)
C25 0.0181(7) 0.0261(7) 0.0127(6) -0.0070(5) -0.0010(5) 0.0010(6)
C26 0.0135(6) 0.0287(8) 0.0120(6) -0.0023(5) -0.0011(5) -0.0020(6)
C27 0.0175(7) 0.0250(7) 0.0124(6) 0.0014(5) -0.0028(5) -0.0010(6)
C28 0.0158(7) 0.0243(8) 0.0147(6) -0.0069(5) -0.0003(5) -0.0005(5)
B 0.0137(7) 0.0147(7) 0.0137(7) -0.0003(5) -0.0037(5) -0.0003(5)
O6 0.0370(7) 0.0218(6) 0.0189(6) -0.0064(4) -0.0022(5) -0.0023(5)
C29 0.0326(9) 0.0222(8) 0.0209(8) -0.0024(6) -0.0004(6) -0.0053(6)
C30 0.0261(8) 0.0254(8) 0.0171(7) -0.0046(6) -0.0033(6) 0.0007(6)
C31 0.0302(8) 0.0196(7) 0.0224(8) -0.0009(6) -0.0083(6) -0.0030(6)
C32 0.0307(9) 0.0261(8) 0.0255(8) -0.0017(7) 0.0059(7) -0.0022(7)

loop_
_atom_type_symbol
_atom_type_description
_atom_type_scat_dispersion_real
_atom_type_scat_dispersion_imag
_atom_type_scat_source
C C 0.0033 0.0016 'International Tables Vol C Tables 4.2.6.8 and 6.1.1.4'
H H 0.0000 0.0000 'International Tables Vol C Tables 4.2.6.8 and 6.1.1.4'
B B 0.0013 0.0007 'International Tables Vol C Tables 4.2.6.8 and 6.1.1.4'
N N 0.0061 0.0033 'International Tables Vol C Tables 4.2.6.8 and 6.1.1.4'
O O 0.0106 0.0060 'International Tables Vol C Tables 4.2.6.8 and 6.1.1.4'
P P 0.1023 0.0942 'International Tables Vol C Tables 4.2.6.8 and 6.1.1.4'
W W -0.8490 6.8722 'International Tables Vol C Tables 4.2.6.8 and 6.1.1.4'

loop_
_geom_angle_atom_site_label_1
_geom_angle_atom_site_label_2
_geom_angle_atom_site_label_3
_geom_angle
_geom_angle_site_symmetry_1
_geom_angle_site_symmetry_3
_geom_angle_publ_flag
C24 W P 173.51(5) . . ?
C24 W C25 90.56(6) . . ?
C24 W C26 89.31(6) . . ?
C24 W C27 88.44(6) . . ?
C24 W C28 89.92(6) . . ?
C25 W P 87.84(4) . . ?
C25 W C27 177.15(6) . . ?
C25 W C28 90.27(6) . . ?
C26 W P 96.91(4) . . ?
C26 W C25 87.80(6) . . ?
C26 W C27 89.53(6) . . ?
C26 W C28 177.91(6) . . ?
C27 W P 93.45(4) . . ?
C28 W P 83.80(4) . . ?
C28 W C27 92.40(6) . . ?
W P H 104.6(9) . . ?
C5 P W 123.10(4) . . ?
C5 P H 98.9(9) . . ?
C5 P B 107.48(6) . . ?
B P W 118.20(5) . . ?
B P H 99.8(9) . . ?
C1 N1 C3 107.09(12) . . ?
C1 N1 B 124.91(12) . . ?
C3 N1 B 128.00(12) . . ?
C1 N2 C2 108.47(12) . . ?
C1 N2 C4 125.11(13) . . ?
C2 N2 C4 126.42(13) . . ?
N1 C1 N2 109.88(13) . . ?
N1 C1 H1 125.1 . . ?
N2 C1 H1 125.1 . . ?
N2 C2 H2 126.8 . . ?
C3 C2 N2 106.40(12) . . ?
C3 C2 H2 126.8 . . ?
N1 C3 H3 125.9 . . ?
C2 C3 N1 108.15(13) . . ?
C2 C3 H3 125.9 . . ?
N2 C4 H4A 109.5 . . ?
N2 C4 H4B 109.5 . . ?
N2 C4 H4C 109.5 . . ?
H4A C4 H4B 109.5 . . ?
H4A C4 H4C 109.5 . . ?
H4B C4 H4C 109.5 . . ?
C6 C5 P 104.42(9) . . ?
C6 C5 C12 111.54(11) . . ?
C6 C5 C18 112.47(11) . . ?
C12 C5 P 112.25(9) . . ?
C18 C5 P 109.58(9) . . ?
C18 C5 C12 106.68(11) . . ?
C7 C6 C5 122.41(12) . . ?
C7 C6 C11 117.67(13) . . ?
C11 C6 C5 119.86(12) . . ?
C6 C7 H7 119.5 . . ?
C8 C7 C6 120.99(14) . . ?
C8 C7 H7 119.5 . . ?
C7 C8 H8 119.7 . . ?
C9 C8 C7 120.69(14) . . ?
C9 C8 H8 119.7 . . ?
C8 C9 H9 120.5 . . ?
C8 C9 C10 119.01(14) . . ?
C10 C9 H9 120.5 . . ?
C9 C10 H10 119.8 . . ?
C11 C10 C9 120.33(14) . . ?
C11 C10 H10 119.8 . . ?
C6 C11 H11 119.3 . . ?
C10 C11 C6 121.30(14) . . ?
C10 C11 H11 119.3 . . ?
C13 C12 C5 117.91(12) . . ?
C17 C12 C5 124.65(13) . . ?
C17 C12 C13 117.44(13) . . ?
C12 C13 H13 119.2 . . ?
C14 C13 C12 121.51(14) . . ?
C14 C13 H13 119.2 . . ?
C13 C14 H14 119.9 . . ?
C13 C14 C15 120.19(14) . . ?
C15 C14 H14 119.9 . . ?
C14 C15 H15 120.4 . . ?
C16 C15 C14 119.24(14) . . ?
C16 C15 H15 120.4 . . ?
C15 C16 H16 119.7 . . ?
C15 C16 C17 120.52(14) . . ?
C17 C16 H16 119.7 . . ?
C12 C17 C16 121.11(14) . . ?
C12 C17 H17 119.4 . . ?
C16 C17 H17 119.4 . . ?
C19 C18 C5 119.55(13) . . ?
C23 C18 C5 122.31(13) . . ?
C23 C18 C19 118.00(14) . . ?
C18 C19 H19 119.5 . . ?
C20 C19 C18 121.05(15) . . ?
C20 C19 H19 119.5 . . ?
C19 C20 H20 120.0 . . ?
C21 C20 C19 120.06(15) . . ?
C21 C20 H20 120.0 . . ?
C20 C21 H21 120.2 . . ?
C22 C21 C20 119.60(15) . . ?
C22 C21 H21 120.2 . . ?
C21 C22 H22 119.8 . . ?
C21 C22 C23 120.33(15) . . ?
C23 C22 H22 119.8 . . ?
C18 C23 H23 119.6 . . ?
C22 C23 C18 120.85(15) . . ?
C22 C23 H23 119.6 . . ?
O1 C24 W 179.56(15) . . ?
O2 C25 W 178.79(15) . . ?
O3 C26 W 176.80(13) . . ?
O4 C27 W 175.47(13) . . ?
O5 C28 W 178.36(14) . . ?
P B HA 105.4(11) . . ?
P B HB 109.5(11) . . ?
N1 B P 111.31(9) . . ?
N1 B HA 107.0(10) . . ?
N1 B HB 107.8(11) . . ?
HA B HB 115.9(15) . . ?
C32 O6 C29 104.68(13) . . ?
O6 C29 H29A 110.6 . . ?
O6 C29 H29B 110.6 . . ?
O6 C29 C30 105.52(13) . . ?
H29A C29 H29B 108.8 . . ?
C30 C29 H29A 110.6 . . ?
C30 C29 H29B 110.6 . . ?
C29 C30 H30A 111.0 . . ?
C29 C30 H30B 111.0 . . ?
C29 C30 C31 103.61(13) . . ?
H30A C30 H30B 109.0 . . ?
C31 C30 H30A 111.0 . . ?
C31 C30 H30B 111.0 . . ?
C30 C31 H31A 111.1 . . ?
C30 C31 H31B 111.1 . . ?
H31A C31 H31B 109.0 . . ?
C32 C31 C30 103.54(13) . . ?
C32 C31 H31A 111.1 . . ?
C32 C31 H31B 111.1 . . ?
O6 C32 C31 105.69(14) . . ?
O6 C32 H32A 110.6 . . ?
O6 C32 H32B 110.6 . . ?
C31 C32 H32A 110.6 . . ?
C31 C32 H32B 110.6 . . ?
H32A C32 H32B 108.7 . . ?

loop_
_geom_bond_atom_site_label_1
_geom_bond_atom_site_label_2
_geom_bond_distance
_geom_bond_site_symmetry_2
_geom_bond_publ_flag
W P 2.5650(4) . ?
W C24 1.9943(16) . ?
W C25 2.0465(16) . ?
W C26 2.0377(17) . ?
W C27 2.0510(16) . ?
W C28 2.0509(17) . ?
P H 1.30(2) . ?
P C5 1.9179(14) . ?
P B 1.9904(16) . ?
O1 C24 1.149(2) . ?
O2 C25 1.132(2) . ?
O3 C26 1.147(2) . ?
O4 C27 1.137(2) . ?
O5 C28 1.142(2) . ?
N1 C1 1.3261(19) . ?
N1 C3 1.3853(18) . ?
N1 B 1.5586(19) . ?
N2 C1 1.3328(18) . ?
N2 C2 1.3757(19) . ?
N2 C4 1.4565(19) . ?
C1 H1 0.9500 . ?
C2 H2 0.9500 . ?
C2 C3 1.357(2) . ?
C3 H3 0.9500 . ?
C4 H4A 0.9800 . ?
C4 H4B 0.9800 . ?
C4 H4C 0.9800 . ?
C5 C6 1.5379(19) . ?
C5 C12 1.5487(18) . ?
C5 C18 1.5387(19) . ?
C6 C7 1.397(2) . ?
C6 C11 1.4048(19) . ?
C7 H7 0.9500 . ?
C7 C8 1.397(2) . ?
C8 H8 0.9500 . ?
C8 C9 1.388(2) . ?
C9 H9 0.9500 . ?
C9 C10 1.394(2) . ?
C10 H10 0.9500 . ?
C10 C11 1.390(2) . ?
C11 H11 0.9500 . ?
C12 C13 1.402(2) . ?
C12 C17 1.395(2) . ?
C13 H13 0.9500 . ?
C13 C14 1.388(2) . ?
C14 H14 0.9500 . ?
C14 C15 1.390(2) . ?
C15 H15 0.9500 . ?
C15 C16 1.383(2) . ?
C16 H16 0.9500 . ?
C16 C17 1.3970(19) . ?
C17 H17 0.9500 . ?
C18 C19 1.400(2) . ?
C18 C23 1.398(2) . ?
C19 H19 0.9500 . ?
C19 C20 1.394(2) . ?
C20 H20 0.9500 . ?
C20 C21 1.390(3) . ?
C21 H21 0.9500 . ?
C21 C22 1.384(3) . ?
C22 H22 0.9500 . ?
C22 C23 1.397(2) . ?
C23 H23 0.9500 . ?
B HA 1.13(2) . ?
B HB 1.07(2) . ?
O6 C29 1.428(2) . ?
O6 C32 1.425(2) . ?
C29 H29A 0.9900 . ?
C29 H29B 0.9900 . ?
C29 C30 1.532(2) . ?
C30 H30A 0.9900 . ?
C30 H30B 0.9900 . ?
C30 C31 1.542(2) . ?
C31 H31A 0.9900 . ?
C31 H31B 0.9900 . ?
C31 C32 1.524(2) . ?
C32 H32A 0.9900 . ?
C32 H32B 0.9900 . ?
